data_2018576
loop_
_publ_author_name
'Valkonen, Arto'
'Kolehmainen, Erkki'
'Grzeg\'orska, Aleksandra'
'O\'smia\/lowski, Borys'
'Gawinecki, Ryszard'
'Rissanen, Kari'

_publ_section_title
;
 Two (<i>E</i>)-2-({[4-(dialkylamino)phenyl]imino}methyl)-4-nitrophenols
;
_journal_coeditor_code LG3082
_journal_issue 8
_journal_name_full 'Acta Crystallographica Section C'
_journal_page_first o279
_journal_page_last o282
_journal_paper_doi 10.1107/S0108270112025589
_journal_volume 68
_journal_year 2012
_chemical_formula_iupac 'C17 H19 N3 O3'
_chemical_formula_moiety 'C17 H19 N3 O3'
_chemical_formula_sum 'C17 H19 N3 O3'
_chemical_formula_weight 313.35
_chemical_name_systematic
;
(<i>E</i>)-2-({[4-(diethylamino)phenyl]imino}methyl)-4-nitrophenol
;
_space_group_IT_number 14
_symmetry_cell_setting monoclinic
_symmetry_space_group_name_Hall '-P 2ybc'
_symmetry_space_group_name_H-M 'P 1 21/c 1'
_atom_sites_solution_hydrogens geom
_atom_sites_solution_primary direct
_atom_sites_solution_secondary difmap
_cell_angle_alpha 90.00
_cell_angle_beta 106.8110(10)
_cell_angle_gamma 90.00
_cell_formula_units_Z 4
_cell_length_a 6.58480(10)
_cell_length_b 22.2544(4)
_cell_length_c 10.8735(2)
_cell_measurement_reflns_used 3812
_cell_measurement_temperature 123(2)
_cell_measurement_theta_max 28.283
_cell_measurement_theta_min 0.407
_cell_volume 1525.32(5)
_computing_cell_refinement 'DENZO-SMN (Otwinowski & Minor, 1997)'
_computing_data_collection 'COLLECT (Bruker, 2008)'
_computing_data_reduction 'DENZO-SMN (Otwinowski & Minor, 1997)'
_computing_molecular_graphics
;
ORTEP-3 (Farrugia, 1997) and Mercury (Macrae <i>et al.</i>,
2008)
;
_computing_publication_material 'SHELXL97 (Sheldrick, 2008)'
_computing_structure_refinement 'SHELXL97 (Sheldrick, 2008)'
_computing_structure_solution 'SIR2004 (Burla <i>et al.</i>, 2005)'
_diffrn_ambient_temperature 123(2)
_diffrn_detector_area_resol_mean 9
_diffrn_measured_fraction_theta_full 0.997
_diffrn_measured_fraction_theta_max 0.997
_diffrn_measurement_device_type 'Bruker Kappa APEXII CCD area-detector'
_diffrn_measurement_method '\f and \w scans'
_diffrn_radiation_monochromator graphite
_diffrn_radiation_source 'fine-focus sealed tube'
_diffrn_radiation_type MoK\a
_diffrn_radiation_wavelength 0.71073
_diffrn_reflns_av_R_equivalents 0.0297
_diffrn_reflns_av_sigmaI/netI 0.0544
_diffrn_reflns_limit_h_max 8
_diffrn_reflns_limit_h_min -8
_diffrn_reflns_limit_k_max 25
_diffrn_reflns_limit_k_min -29
_diffrn_reflns_limit_l_max 14
_diffrn_reflns_limit_l_min -14
_diffrn_reflns_number 6646
_diffrn_reflns_theta_full 28.32
_diffrn_reflns_theta_max 28.32
_diffrn_reflns_theta_min 2.68
_exptl_absorpt_coefficient_mu 0.095
_exptl_absorpt_correction_T_max 0.9943
_exptl_absorpt_correction_T_min 0.9812
_exptl_absorpt_correction_type multi-scan
_exptl_absorpt_process_details '(SADABS; Sheldrick, 1996)'
_exptl_crystal_colour red
_exptl_crystal_density_diffrn 1.365
_exptl_crystal_density_method 'not measured'
_exptl_crystal_description plate
_exptl_crystal_F_000 664
_exptl_crystal_size_max 0.20
_exptl_crystal_size_mid 0.16
_exptl_crystal_size_min 0.06
_refine_diff_density_max 0.380
_refine_diff_density_min -0.248
_refine_ls_extinction_method none
_refine_ls_goodness_of_fit_ref 1.039
_refine_ls_hydrogen_treatment constr
_refine_ls_matrix_type full
_refine_ls_number_parameters 228
_refine_ls_number_reflns 3790
_refine_ls_number_restraints 8
_refine_ls_restrained_S_all 1.040
_refine_ls_R_factor_all 0.0859
_refine_ls_R_factor_gt 0.0556
_refine_ls_shift/su_max 0.000
_refine_ls_shift/su_mean 0.000
_refine_ls_structure_factor_coef Fsqd
_refine_ls_weighting_details 'calc w = 1/[\s^2^(Fo^2^)+(0.0343P)^2^+0.8927P] where P=(Fo^2^+2Fc^2^)/3'
_refine_ls_weighting_scheme calc
_refine_ls_wR_factor_gt 0.1110
_refine_ls_wR_factor_ref 0.1228
_reflns_number_gt 2653
_reflns_number_total 3790
_reflns_threshold_expression I>2\s(I)
_cod_data_source_file lg3082.cif
_cod_data_source_block II
_cod_original_cell_volume 1525.31(5)
_cod_original_sg_symbol_H-M 'P 21/c'
_cod_database_code 2018576
_cod_database_fobs_code 2018576

loop_
_symmetry_equiv_pos_as_xyz
'x, y, z'
'-x, y+1/2, -z+1/2'
'-x, -y, -z'
'x, -y-1/2, z-1/2'

loop_
_atom_site_type_symbol
_atom_site_label
_atom_site_fract_x
_atom_site_fract_y
_atom_site_fract_z
_atom_site_U_iso_or_equiv
_atom_site_adp_type
_atom_site_calc_flag
_atom_site_refinement_flags
_atom_site_occupancy
_atom_site_symmetry_multiplicity
_atom_site_disorder_assembly
_atom_site_disorder_group
O O1 0.62487(19) -0.00420(6) 0.65774(11) 0.0292(3) Uani d . 1 1 . .
H H1 0.6717 0.0187 0.6108 0.044 Uiso calc R 1 1 . .
O O4A 1.2373(2) -0.11842(6) 1.14921(12) 0.0369(3) Uani d . 1 1 . .
O O4B 1.4676(2) -0.07660(6) 1.06910(13) 0.0371(3) Uani d . 1 1 . .
N N4 1.2831(2) -0.08873(7) 1.06541(14) 0.0272(3) Uani d . 1 1 . .
N N8 0.8984(2) 0.05530(6) 0.58184(13) 0.0219(3) Uani d . 1 1 . .
N N15 0.9700(2) 0.21352(7) 0.19249(16) 0.0344(4) Uani d D 1 1 . .
C C1 0.7858(3) -0.02429(8) 0.75424(15) 0.0224(4) Uani d . 1 1 . .
C C2 0.7423(3) -0.06292(8) 0.84506(16) 0.0253(4) Uani d . 1 1 . .
H H2 0.6000 -0.0745 0.8365 0.030 Uiso calc R 1 1 . .
C C3 0.9037(3) -0.08426(8) 0.94667(16) 0.0246(4) Uani d . 1 1 . .
H H3 0.8736 -0.1102 1.0086 0.029 Uiso calc R 1 1 . .
C C4 1.1114(3) -0.06732(7) 0.95727(15) 0.0221(4) Uani d . 1 1 . .
C C5 1.1597(3) -0.02930(7) 0.86918(16) 0.0219(4) Uani d . 1 1 . .
H H5 1.3029 -0.0184 0.8788 0.026 Uiso calc R 1 1 . .
C C6 0.9984(3) -0.00712(7) 0.76660(15) 0.0210(4) Uani d . 1 1 . .
C C7 1.0492(3) 0.03371(7) 0.67494(16) 0.0223(4) Uani d . 1 1 . .
H H7 1.1925 0.0443 0.6838 0.027 Uiso calc R 1 1 . .
C C9 0.9309(3) 0.09557(7) 0.48881(15) 0.0206(3) Uani d . 1 1 . .
C C10 1.1272(3) 0.11697(8) 0.48217(16) 0.0223(4) Uani d . 1 1 A .
H H10 1.2536 0.1042 0.5441 0.027 Uiso calc R 1 1 . .
C C11 1.1391(3) 0.15641(7) 0.38660(16) 0.0230(4) Uani d . 1 1 . .
H H11 1.2742 0.1705 0.3846 0.028 Uiso calc R 1 1 A .
C C12 0.9561(3) 0.17650(8) 0.29146(17) 0.0245(4) Uani d . 1 1 A .
C C13 0.7602(3) 0.15488(8) 0.30041(17) 0.0260(4) Uani d . 1 1 . .
H H13 0.6329 0.1676 0.2393 0.031 Uiso calc R 1 1 A .
C C14 0.7495(3) 0.11537(8) 0.39666(16) 0.0240(4) Uani d . 1 1 A .
H H14 0.6148 0.1014 0.3998 0.029 Uiso calc R 1 1 . .
C C16 0.7773(4) 0.23028(11) 0.0887(3) 0.0257(7) Uani d PD 0.789(6) 1 A 1
H H16A 0.6813 0.1952 0.0666 0.031 Uiso calc PR 0.789(6) 1 A 1
H H16B 0.8178 0.2419 0.0111 0.031 Uiso calc PR 0.789(6) 1 A 1
C C17 0.6615(5) 0.28215(12) 0.1294(2) 0.0313(7) Uani d PD 0.789(6) 1 A 1
H H17A 0.5351 0.2923 0.0591 0.047 Uiso calc PR 0.789(6) 1 A 1
H H17B 0.7557 0.3171 0.1500 0.047 Uiso calc PR 0.789(6) 1 A 1
H H17C 0.6191 0.2705 0.2053 0.047 Uiso calc PR 0.789(6) 1 A 1
C C16B 0.7851(15) 0.2594(4) 0.1507(9) 0.029(3) Uani d PDU 0.211(6) 1 A 2
H H16C 0.7019 0.2614 0.2133 0.034 Uiso calc PR 0.211(6) 1 A 2
H H16D 0.8367 0.3001 0.1382 0.034 Uiso calc PR 0.211(6) 1 A 2
C C17B 0.658(2) 0.2316(5) 0.0247(11) 0.051(3) Uani d PDU 0.211(6) 1 A 2
H H17D 0.5326 0.2562 -0.0137 0.076 Uiso calc PR 0.211(6) 1 A 2
H H17E 0.6143 0.1909 0.0404 0.076 Uiso calc PR 0.211(6) 1 A 2
H H17F 0.7465 0.2296 -0.0341 0.076 Uiso calc PR 0.211(6) 1 A 2
C C18 1.1665(3) 0.24487(8) 0.19747(19) 0.0305(4) Uani d . 1 1 A .
H H18A 1.1560 0.2607 0.1107 0.037 Uiso calc R 1 1 . .
H H18B 1.2844 0.2155 0.2198 0.037 Uiso calc R 1 1 . .
C C19 1.2213(4) 0.29653(10) 0.2927(2) 0.0458(6) Uani d . 1 1 . .
H H19A 1.3548 0.3150 0.2897 0.069 Uiso calc R 1 1 A .
H H19B 1.2368 0.2813 0.3795 0.069 Uiso calc R 1 1 . .
H H19C 1.1077 0.3266 0.2704 0.069 Uiso calc R 1 1 . .

loop_
_atom_site_aniso_label
_atom_site_aniso_U_11
_atom_site_aniso_U_22
_atom_site_aniso_U_33
_atom_site_aniso_U_12
_atom_site_aniso_U_13
_atom_site_aniso_U_23
O1 0.0257(7) 0.0352(7) 0.0249(7) -0.0052(6) 0.0046(5) 0.0048(5)
O4A 0.0429(8) 0.0383(8) 0.0310(7) 0.0053(6) 0.0132(6) 0.0119(6)
O4B 0.0272(7) 0.0400(8) 0.0424(8) 0.0031(6) 0.0072(6) 0.0113(6)
N4 0.0342(9) 0.0231(8) 0.0251(8) 0.0033(7) 0.0098(7) 0.0021(6)
N8 0.0271(8) 0.0187(7) 0.0207(7) -0.0018(6) 0.0083(6) -0.0021(6)
N15 0.0257(8) 0.0366(9) 0.0404(9) -0.0002(7) 0.0087(7) 0.0178(7)
C1 0.0251(9) 0.0228(8) 0.0192(8) -0.0020(7) 0.0065(7) -0.0044(6)
C2 0.0268(9) 0.0270(9) 0.0238(9) -0.0067(7) 0.0099(7) -0.0038(7)
C3 0.0333(10) 0.0211(8) 0.0221(9) -0.0025(7) 0.0125(7) -0.0012(7)
C4 0.0282(9) 0.0196(8) 0.0181(8) 0.0020(7) 0.0059(7) -0.0018(6)
C5 0.0225(8) 0.0201(8) 0.0244(8) -0.0012(7) 0.0091(7) -0.0023(7)
C6 0.0266(9) 0.0188(8) 0.0193(8) -0.0010(7) 0.0092(7) -0.0032(6)
C7 0.0241(9) 0.0198(8) 0.0242(8) -0.0009(7) 0.0088(7) -0.0016(7)
C9 0.0252(9) 0.0188(8) 0.0191(8) -0.0011(7) 0.0084(7) -0.0019(6)
C10 0.0215(8) 0.0225(8) 0.0213(8) 0.0020(7) 0.0036(7) -0.0003(7)
C11 0.0220(8) 0.0225(8) 0.0256(9) -0.0020(7) 0.0089(7) -0.0002(7)
C12 0.0270(9) 0.0196(8) 0.0280(9) 0.0005(7) 0.0098(7) 0.0028(7)
C13 0.0211(9) 0.0251(9) 0.0299(9) 0.0015(7) 0.0045(7) 0.0057(7)
C14 0.0219(8) 0.0243(9) 0.0264(9) -0.0020(7) 0.0079(7) -0.0010(7)
C16 0.0341(16) 0.0242(13) 0.0203(14) -0.0001(11) 0.0100(12) 0.0004(11)
C17 0.0333(16) 0.0263(13) 0.0343(14) 0.0031(12) 0.0099(11) 0.0045(10)
C16B 0.031(6) 0.021(5) 0.038(5) 0.008(4) 0.016(4) -0.003(4)
C17B 0.049(7) 0.045(6) 0.042(7) -0.002(5) -0.012(6) 0.011(5)
C18 0.0297(10) 0.0283(9) 0.0362(10) -0.0006(8) 0.0139(8) 0.0077(8)
C19 0.0578(15) 0.0337(11) 0.0497(13) -0.0057(10) 0.0217(11) -0.0002(10)

loop_
_atom_type_symbol
_atom_type_description
_atom_type_scat_dispersion_real
_atom_type_scat_dispersion_imag
_atom_type_scat_source
C C 0.0033 0.0016 'International Tables Vol C Tables 4.2.6.8 and 6.1.1.4'
H H 0.0000 0.0000 'International Tables Vol C Tables 4.2.6.8 and 6.1.1.4'
N N 0.0061 0.0033 'International Tables Vol C Tables 4.2.6.8 and 6.1.1.4'
O O 0.0106 0.0060 'International Tables Vol C Tables 4.2.6.8 and 6.1.1.4'

loop_
_geom_angle_atom_site_label_1
_geom_angle_atom_site_label_2
_geom_angle_atom_site_label_3
_geom_angle
C1 O1 H1 109.5
O4A N4 O4B 122.88(15)
O4A N4 C4 118.29(15)
O4B N4 C4 118.83(14)
C7 N8 C9 123.82(15)
C12 N15 C18 121.03(15)
C12 N15 C16 120.63(16)
C18 N15 C16 117.62(16)
C12 N15 C16B 113.4(4)
C18 N15 C16B 108.0(4)
O1 C1 C2 118.84(15)
O1 C1 C6 121.43(15)
C2 C1 C6 119.73(15)
C3 C2 C1 120.65(16)
C3 C2 H2 119.7
C1 C2 H2 119.7
C2 C3 C4 119.03(16)
C2 C3 H3 120.5
C4 C3 H3 120.5
C5 C4 C3 121.75(16)
C5 C4 N4 118.65(15)
C3 C4 N4 119.59(15)
C4 C5 C6 119.89(16)
C4 C5 H5 120.1
C6 C5 H5 120.1
C5 C6 C1 118.95(15)
C5 C6 C7 119.82(15)
C1 C6 C7 121.22(15)
N8 C7 C6 119.51(15)
N8 C7 H7 120.2
C6 C7 H7 120.2
C14 C9 C10 117.97(15)
C14 C9 N8 116.11(15)
C10 C9 N8 125.91(15)
C11 C10 C9 120.65(16)
C11 C10 H10 119.7
C9 C10 H10 119.7
C10 C11 C12 122.02(16)
C10 C11 H11 119.0
C12 C11 H11 119.0
N15 C12 C13 121.84(16)
N15 C12 C11 121.65(16)
C13 C12 C11 116.47(15)
C14 C13 C12 121.18(16)
C14 C13 H13 119.4
C12 C13 H13 119.4
C13 C14 C9 121.70(16)
C13 C14 H14 119.2
C9 C14 H14 119.2
N15 C16 C17 111.1(2)
N15 C16 H16A 109.4
C17 C16 H16A 109.4
N15 C16 H16B 109.4
C17 C16 H16B 109.4
H16A C16 H16B 108.0
C16 C17 H17A 109.5
C16 C17 H17B 109.5
H17A C17 H17B 109.5
C16 C17 H17C 109.5
H17A C17 H17C 109.5
H17B C17 H17C 109.5
C17B C16B N15 100.1(8)
C17B C16B H16C 111.8
N15 C16B H16C 111.8
C17B C16B H16D 111.8
N15 C16B H16D 111.8
H16C C16B H16D 109.5
C16B C17B H17D 109.5
C16B C17B H17E 109.5
H17D C17B H17E 109.5
C16B C17B H17F 109.5
H17D C17B H17F 109.5
H17E C17B H17F 109.5
N15 C18 C19 114.89(16)
N15 C18 H18A 108.5
C19 C18 H18A 108.5
N15 C18 H18B 108.5
C19 C18 H18B 108.5
H18A C18 H18B 107.5
C18 C19 H19A 109.5
C18 C19 H19B 109.5
H19A C19 H19B 109.5
C18 C19 H19C 109.5
H19A C19 H19C 109.5
H19B C19 H19C 109.5

loop_
_geom_bond_atom_site_label_1
_geom_bond_atom_site_label_2
_geom_bond_distance
O1 C1 1.334(2)
O1 H1 0.8400
O4A N4 1.2316(19)
O4B N4 1.233(2)
N4 C4 1.456(2)
N8 C7 1.289(2)
N8 C9 1.413(2)
N15 C12 1.379(2)
N15 C18 1.457(2)
N15 C16 1.481(3)
N15 C16B 1.553(9)
C1 C2 1.400(2)
C1 C6 1.420(2)
C2 C3 1.377(2)
C2 H2 0.9500
C3 C4 1.391(2)
C3 H3 0.9500
C4 C5 1.382(2)
C5 C6 1.389(2)
C5 H5 0.9500
C6 C7 1.457(2)
C7 H7 0.9500
C9 C14 1.390(2)
C9 C10 1.399(2)
C10 C11 1.380(2)
C10 H10 0.9500
C11 C12 1.414(2)
C11 H11 0.9500
C12 C13 1.406(2)
C13 C14 1.384(2)
C13 H13 0.9500
C14 H14 0.9500
C16 C17 1.518(4)
C16 H16A 0.9900
C16 H16B 0.9900
C17 H17A 0.9800
C17 H17B 0.9800
C17 H17C 0.9800
C16B C17B 1.515(13)
C16B H16C 0.9900
C16B H16D 0.9900
C17B H17D 0.9800
C17B H17E 0.9800
C17B H17F 0.9800
C18 C19 1.519(3)
C18 H18A 0.9900
C18 H18B 0.9900
C19 H19A 0.9800
C19 H19B 0.9800
C19 H19C 0.9800

loop_
_geom_hbond_atom_site_label_D
_geom_hbond_atom_site_label_H
_geom_hbond_atom_site_label_A
_geom_hbond_site_symmetry_A
_geom_hbond_distance_DH
_geom_hbond_distance_HA
_geom_hbond_distance_DA
_geom_hbond_angle_DHA
O1 H1 N8 . 0.84 1.81 2.557(2) 148
C14 H14 O1 3_656 0.95 2.64 3.421(2) 139
C17 H17B O4A 2_756 0.98 2.60 3.195(3) 119
C5 H5 O4B 3_857 0.95 2.56 3.328(2) 138

loop_
_geom_torsion_atom_site_label_1
_geom_torsion_atom_site_label_2
_geom_torsion_atom_site_label_3
_geom_torsion_atom_site_label_4
_geom_torsion
O1 C1 C2 C3 -179.48(15)
C6 C1 C2 C3 0.3(3)
C1 C2 C3 C4 -0.6(3)
C2 C3 C4 C5 0.5(3)
C2 C3 C4 N4 178.95(15)
O4A N4 C4 C5 173.99(15)
O4B N4 C4 C5 -6.2(2)
O4A N4 C4 C3 -4.5(2)
O4B N4 C4 C3 175.30(15)
C3 C4 C5 C6 -0.1(2)
N4 C4 C5 C6 -178.58(14)
C4 C5 C6 C1 -0.2(2)
C4 C5 C6 C7 179.04(15)
O1 C1 C6 C5 179.86(15)
C2 C1 C6 C5 0.1(2)
O1 C1 C6 C7 0.6(2)
C2 C1 C6 C7 -179.09(15)
C9 N8 C7 C6 179.41(14)
C5 C6 C7 N8 -178.28(15)
C1 C6 C7 N8 0.9(2)
C7 N8 C9 C14 -178.65(15)
C7 N8 C9 C10 1.1(3)
C14 C9 C10 C11 -0.1(2)
N8 C9 C10 C11 -179.88(15)
C9 C10 C11 C12 -0.5(3)
C18 N15 C12 C13 167.89(17)
C16 N15 C12 C13 -2.1(3)
C16B N15 C12 C13 37.1(4)
C18 N15 C12 C11 -14.6(3)
C16 N15 C12 C11 175.41(18)
C16B N15 C12 C11 -145.4(4)
C10 C11 C12 N15 -176.66(16)
C10 C11 C12 C13 1.0(2)
N15 C12 C13 C14 176.75(17)
C11 C12 C13 C14 -0.9(3)
C12 C13 C14 C9 0.3(3)
C10 C9 C14 C13 0.2(2)
N8 C9 C14 C13 179.99(15)
C12 N15 C16 C17 82.2(2)
C18 N15 C16 C17 -88.1(2)
C12 N15 C16B C17B -106.0(6)
C18 N15 C16B C17B 117.0(6)
C12 N15 C18 C19 -72.0(2)
C16 N15 C18 C19 98.3(2)
C16B N15 C18 C19 61.1(4)
